data_4331897
loop_
_publ_author_name
'Matkovich, Kristin M.'
'Thorne, Lisa M.'
'Wolf, Michael O.'
'Pace, Tamara C. S.'
'Bohne, Cornelia'
'Patrick, Brian O.'

_publ_section_title
;
 Luminescence of Ruthenium Halide Complexes Containing a Hemilabile
 Phosphine Pyrenyl Ether Ligand
;
_journal_issue 12
_journal_name_full 'Inorganic Chemistry'
_journal_page_first 4610
_journal_page_last 4618
_journal_paper_doi 10.1021/ic051795j
_journal_volume 45
_journal_year 2006
_chemical_formula_sum 'C38 H31 O P'
_chemical_formula_weight 534.60
_chemical_name_systematic
;
 ?
;
_space_group_IT_number 14
_symmetry_cell_setting monoclinic
_symmetry_space_group_name_Hall '-P 2ybc'
_symmetry_space_group_name_H-M 'P 1 21/c 1'
_atom_sites_solution_hydrogens geom
_atom_sites_solution_primary direct
_atom_sites_solution_secondary difmap
_audit_creation_method SHELXL-97
_cell_angle_alpha 90.00
_cell_angle_beta 98.276(5)
_cell_angle_gamma 90.00
_cell_formula_units_Z 4
_cell_length_a 24.212(3)
_cell_length_b 15.1160(10)
_cell_length_c 7.6453(7)
_cell_measurement_reflns_used 1595
_cell_measurement_temperature 173(2)
_cell_measurement_theta_max 21.05
_cell_measurement_theta_min 2.16
_cell_volume 2769.0(5)
_computing_structure_refinement 'SHELXL-97 (Sheldrick, 1997)'
_diffrn_ambient_temperature 173(2)
_diffrn_measured_fraction_theta_full 0.990
_diffrn_measured_fraction_theta_max 0.990
_diffrn_measurement_device_type 'Bruker X8 APEX'
_diffrn_measurement_method 'area detector'
_diffrn_radiation_monochromator graphite
_diffrn_radiation_source 'fine-focus sealed tube'
_diffrn_radiation_type MoK\a
_diffrn_radiation_wavelength 0.71069
_diffrn_reflns_av_R_equivalents 0.1062
_diffrn_reflns_av_sigmaI/netI 0.1090
_diffrn_reflns_limit_h_max 26
_diffrn_reflns_limit_h_min -24
_diffrn_reflns_limit_k_max 16
_diffrn_reflns_limit_k_min -14
_diffrn_reflns_limit_l_max 8
_diffrn_reflns_limit_l_min -6
_diffrn_reflns_number 19826
_diffrn_reflns_theta_full 22.50
_diffrn_reflns_theta_max 22.50
_diffrn_reflns_theta_min 2.17
_exptl_absorpt_coefficient_mu 0.130
_exptl_absorpt_correction_T_max 0.997
_exptl_absorpt_correction_T_min 0.713
_exptl_absorpt_correction_type multi-scan
_exptl_crystal_colour colourless
_exptl_crystal_density_diffrn 1.282
_exptl_crystal_density_method 'not measured'
_exptl_crystal_description plate
_exptl_crystal_F_000 1128
_exptl_crystal_size_max 0.20
_exptl_crystal_size_mid 0.10
_exptl_crystal_size_min 0.02
_refine_diff_density_max 0.250
_refine_diff_density_min -0.214
_refine_diff_density_rms 0.050
_refine_ls_extinction_method none
_refine_ls_goodness_of_fit_ref 1.019
_refine_ls_hydrogen_treatment constr
_refine_ls_matrix_type full
_refine_ls_number_parameters 361
_refine_ls_number_reflns 3588
_refine_ls_number_restraints 0
_refine_ls_restrained_S_all 1.019
_refine_ls_R_factor_all 0.1336
_refine_ls_R_factor_gt 0.0514
_refine_ls_shift/su_max 0.000
_refine_ls_shift/su_mean 0.000
_refine_ls_structure_factor_coef Fsqd
_refine_ls_weighting_details 'calc w=1/[\s^2^(Fo^2^)+(0.0578P)^2^+0.0213P] where P=(Fo^2^+2Fc^2^)/3'
_refine_ls_weighting_scheme calc
_refine_ls_wR_factor_gt 0.1031
_refine_ls_wR_factor_ref 0.1294
_reflns_number_gt 1961
_reflns_number_total 3588
_reflns_threshold_expression >2sigma(I)
_cod_data_source_file ic051795jsup1.cif
_cod_data_source_block mw040
_cod_original_sg_symbol_H-M 'P 21/c'
_cod_database_code 4331897

loop_
_symmetry_equiv_pos_as_xyz
'x, y, z'
'-x, y+1/2, -z+1/2'
'-x, -y, -z'
'x, -y-1/2, z-1/2'

loop_
_atom_site_label
_atom_site_type_symbol
_atom_site_fract_x
_atom_site_fract_y
_atom_site_fract_z
_atom_site_U_iso_or_equiv
_atom_site_adp_type
_atom_site_occupancy
_atom_site_symmetry_multiplicity
_atom_site_calc_flag
_atom_site_refinement_flags
C1 C 0.12734(18) 0.4977(3) 0.7736(5) 0.0316(11) Uani 1 1 d .
C2 C 0.16276(18) 0.5628(3) 0.8462(5) 0.0420(12) Uani 1 1 d .
H2 H 0.2017 0.5567 0.8434 0.050 Uiso 1 1 calc R
C3 C 0.14337(19) 0.6376(3) 0.9238(5) 0.0385(12) Uani 1 1 d .
H3 H 0.1693 0.6809 0.9747 0.046 Uiso 1 1 calc R
C4 C 0.0869(2) 0.6500(3) 0.9282(5) 0.0359(11) Uani 1 1 d .
C5 C 0.0651(2) 0.7242(3) 1.0092(5) 0.0458(13) Uani 1 1 d .
H5 H 0.0904 0.7672 1.0650 0.055 Uiso 1 1 calc R
C6 C 0.0101(2) 0.7358(3) 1.0100(5) 0.0440(13) Uani 1 1 d .
H6 H -0.0027 0.7863 1.0664 0.053 Uiso 1 1 calc R
C7 C -0.0295(2) 0.6724(3) 0.9261(5) 0.0413(12) Uani 1 1 d .
C8 C -0.0862(2) 0.6826(3) 0.9223(6) 0.0511(14) Uani 1 1 d .
H8 H -0.0997 0.7337 0.9746 0.061 Uiso 1 1 calc R
C9 C -0.1238(2) 0.6206(4) 0.8447(6) 0.0513(14) Uani 1 1 d .
H9 H -0.1627 0.6296 0.8431 0.062 Uiso 1 1 calc R
C10 C -0.10476(18) 0.5450(3) 0.7689(5) 0.0425(12) Uani 1 1 d .
H10 H -0.1307 0.5022 0.7162 0.051 Uiso 1 1 calc R
C11 C -0.04781(18) 0.5318(3) 0.7698(5) 0.0322(10) Uani 1 1 d .
C12 C -0.02578(18) 0.4544(3) 0.6981(5) 0.0339(11) Uani 1 1 d .
H12 H -0.0507 0.4097 0.6478 0.041 Uiso 1 1 calc R
C13 C 0.02967(18) 0.4432(3) 0.6999(5) 0.0342(11) Uani 1 1 d .
H13 H 0.0427 0.3907 0.6513 0.041 Uiso 1 1 calc R
C14 C 0.06928(17) 0.5083(3) 0.7728(5) 0.0279(10) Uani 1 1 d .
C15 C 0.04891(19) 0.5848(3) 0.8483(5) 0.0336(11) Uani 1 1 d .
C16 C -0.00984(19) 0.5969(3) 0.8475(5) 0.0313(11) Uani 1 1 d .
C17 C 0.14923(16) 0.4129(3) 0.7006(5) 0.0376(11) Uani 1 1 d .
H17A H 0.1329 0.4079 0.5747 0.045 Uiso 1 1 calc R
H17B H 0.1352 0.3623 0.7636 0.045 Uiso 1 1 calc R
C20 C 0.28946(17) 0.2966(3) 0.6628(6) 0.0446(12) Uani 1 1 d .
H20A H 0.3085 0.3131 0.7818 0.054 Uiso 1 1 calc R
H20B H 0.2968 0.2333 0.6424 0.054 Uiso 1 1 calc R
C18 C 0.21255(16) 0.4033(3) 0.7129(6) 0.0413(12) Uani 1 1 d .
H18A H 0.2271 0.4494 0.6395 0.050 Uiso 1 1 calc R
H18B H 0.2301 0.4120 0.8368 0.050 Uiso 1 1 calc R
C19 C 0.22784(17) 0.3127(3) 0.6501(6) 0.0458(12) Uani 1 1 d .
H19A H 0.2117 0.2672 0.7209 0.055 Uiso 1 1 calc R
H19B H 0.2107 0.3052 0.5254 0.055 Uiso 1 1 calc R
C21 C 0.36640(17) 0.3535(3) 0.5318(5) 0.0292(10) Uani 1 1 d .
C22 C 0.40496(19) 0.3067(3) 0.6473(5) 0.0375(11) Uani 1 1 d .
H22 H 0.3926 0.2674 0.7306 0.045 Uiso 1 1 calc R
C23 C 0.46097(19) 0.3170(3) 0.6416(6) 0.0434(12) Uani 1 1 d .
H23 H 0.4873 0.2855 0.7226 0.052 Uiso 1 1 calc R
C24 C 0.47949(18) 0.3728(3) 0.5195(6) 0.0404(12) Uani 1 1 d .
H24 H 0.5183 0.3802 0.5163 0.048 Uiso 1 1 calc R
C25 C 0.44078(17) 0.4177(3) 0.4023(5) 0.0317(11) Uani 1 1 d .
H25 H 0.4538 0.4553 0.3173 0.038 Uiso 1 1 calc R
C26 C 0.38366(16) 0.4104(2) 0.4027(5) 0.0254(10) Uani 1 1 d .
C27 C 0.37210(15) 0.5288(3) 0.1156(5) 0.0287(10) Uani 1 1 d .
C28 C 0.39946(16) 0.4857(3) -0.0098(5) 0.0356(11) Uani 1 1 d .
H28 H 0.3944 0.4239 -0.0273 0.043 Uiso 1 1 calc R
C29 C 0.43361(16) 0.5313(3) -0.1085(5) 0.0421(12) Uani 1 1 d .
H29 H 0.4530 0.5004 -0.1891 0.051 Uiso 1 1 calc R
C30 C 0.43950(18) 0.6215(3) -0.0899(6) 0.0473(13) Uani 1 1 d .
H30 H 0.4626 0.6531 -0.1586 0.057 Uiso 1 1 calc R
C31 C 0.41182(18) 0.6657(3) 0.0286(6) 0.0451(12) Uani 1 1 d .
H31 H 0.4156 0.7281 0.0402 0.054 Uiso 1 1 calc R
C32 C 0.37833(16) 0.6202(3) 0.1314(5) 0.0368(11) Uani 1 1 d .
H32 H 0.3596 0.6516 0.2129 0.044 Uiso 1 1 calc R
C33 C 0.29919(15) 0.5431(3) 0.3734(5) 0.0266(10) Uani 1 1 d .
C34 C 0.32587(17) 0.5764(3) 0.5327(5) 0.0375(11) Uani 1 1 d .
H34 H 0.3623 0.5563 0.5774 0.045 Uiso 1 1 calc R
C35 C 0.30042(19) 0.6385(3) 0.6280(6) 0.0462(12) Uani 1 1 d .
H35 H 0.3191 0.6601 0.7375 0.055 Uiso 1 1 calc R
C36 C 0.24772(19) 0.6687(3) 0.5623(6) 0.0444(12) Uani 1 1 d .
H36 H 0.2301 0.7116 0.6262 0.053 Uiso 1 1 calc R
C37 C 0.22062(18) 0.6367(3) 0.4047(6) 0.0459(12) Uani 1 1 d .
H37 H 0.1845 0.6579 0.3593 0.055 Uiso 1 1 calc R
C38 C 0.24607(17) 0.5737(3) 0.3122(5) 0.0363(11) Uani 1 1 d .
H38 H 0.2267 0.5510 0.2046 0.044 Uiso 1 1 calc R
O1 O 0.30999(11) 0.35062(17) 0.5292(3) 0.0375(7) Uani 1 1 d .
P1 P 0.32951(4) 0.46065(7) 0.24117(14) 0.0309(3) Uani 1 1 d .

loop_
_atom_site_aniso_label
_atom_site_aniso_U_11
_atom_site_aniso_U_22
_atom_site_aniso_U_33
_atom_site_aniso_U_23
_atom_site_aniso_U_13
_atom_site_aniso_U_12
C1 0.041(3) 0.033(3) 0.021(2) 0.001(2) 0.006(2) -0.007(2)
C2 0.046(3) 0.040(3) 0.039(3) 0.006(2) 0.004(2) -0.011(3)
C3 0.054(4) 0.025(3) 0.034(3) 0.001(2) 0.000(2) -0.012(2)
C4 0.057(3) 0.026(3) 0.023(2) 0.009(2) 0.002(2) 0.001(3)
C5 0.086(4) 0.027(3) 0.023(3) 0.004(2) 0.004(3) 0.001(3)
C6 0.089(4) 0.020(3) 0.024(3) 0.007(2) 0.012(3) 0.012(3)
C7 0.063(4) 0.039(3) 0.023(3) 0.014(2) 0.013(2) 0.015(3)
C8 0.079(4) 0.039(3) 0.038(3) 0.017(3) 0.016(3) 0.020(3)
C9 0.052(4) 0.061(4) 0.045(3) 0.025(3) 0.021(3) 0.021(3)
C10 0.043(3) 0.050(3) 0.035(3) 0.018(3) 0.008(2) 0.005(3)
C11 0.039(3) 0.035(3) 0.022(2) 0.011(2) 0.003(2) 0.003(3)
C12 0.043(3) 0.030(3) 0.028(2) 0.009(2) 0.003(2) -0.005(3)
C13 0.045(3) 0.030(3) 0.027(2) 0.003(2) 0.004(2) -0.002(2)
C14 0.041(3) 0.028(3) 0.016(2) 0.001(2) 0.006(2) -0.003(2)
C15 0.052(3) 0.032(3) 0.016(2) 0.008(2) 0.003(2) -0.006(3)
C16 0.057(3) 0.024(3) 0.014(2) 0.011(2) 0.009(2) 0.009(3)
C17 0.042(3) 0.039(3) 0.033(3) 0.001(2) 0.009(2) -0.004(2)
C20 0.052(3) 0.034(3) 0.052(3) 0.009(2) 0.022(2) -0.004(2)
C18 0.043(3) 0.036(3) 0.047(3) 0.001(2) 0.015(2) -0.002(2)
C19 0.044(3) 0.046(3) 0.050(3) 0.007(3) 0.016(2) -0.003(2)
C21 0.031(3) 0.018(3) 0.040(3) -0.002(2) 0.013(2) 0.002(2)
C22 0.048(3) 0.026(3) 0.040(3) 0.007(2) 0.010(2) 0.011(2)
C23 0.046(3) 0.036(3) 0.046(3) 0.003(2) 0.000(2) 0.016(2)
C24 0.034(3) 0.041(3) 0.046(3) -0.004(3) 0.005(2) 0.010(2)
C25 0.041(3) 0.026(3) 0.029(2) -0.002(2) 0.009(2) -0.002(2)
C26 0.028(3) 0.017(2) 0.033(2) -0.004(2) 0.0076(19) 0.002(2)
C27 0.031(3) 0.029(3) 0.025(2) 0.004(2) 0.0004(19) -0.005(2)
C28 0.040(3) 0.035(3) 0.032(2) -0.001(2) 0.004(2) -0.001(2)
C29 0.036(3) 0.062(4) 0.030(3) 0.003(3) 0.008(2) -0.002(3)
C30 0.049(3) 0.055(4) 0.039(3) 0.016(3) 0.008(2) -0.014(3)
C31 0.055(3) 0.035(3) 0.043(3) 0.010(3) 0.000(3) -0.011(3)
C32 0.044(3) 0.038(3) 0.029(3) 0.006(2) 0.004(2) -0.003(2)
C33 0.029(3) 0.022(2) 0.029(2) 0.004(2) 0.0036(19) 0.001(2)
C34 0.036(3) 0.035(3) 0.040(3) -0.005(2) -0.003(2) 0.013(2)
C35 0.050(3) 0.047(3) 0.039(3) -0.006(3) -0.002(2) 0.006(3)
C36 0.056(3) 0.035(3) 0.046(3) -0.001(2) 0.016(2) 0.014(3)
C37 0.041(3) 0.048(3) 0.047(3) -0.003(3) 0.002(2) 0.017(3)
C38 0.037(3) 0.039(3) 0.031(2) 0.002(2) 0.001(2) 0.004(2)
O1 0.039(2) 0.0346(19) 0.0411(17) 0.0120(15) 0.0140(14) -0.0005(15)
P1 0.0346(7) 0.0279(7) 0.0306(6) 0.0010(6) 0.0063(5) -0.0015(6)

loop_
_atom_type_symbol
_atom_type_description
_atom_type_scat_dispersion_real
_atom_type_scat_dispersion_imag
_atom_type_scat_source
C C 0.0033 0.0016 'International Tables Vol C Tables 4.2.6.8 and 6.1.1.4'
H H 0.0000 0.0000 'International Tables Vol C Tables 4.2.6.8 and 6.1.1.4'
O O 0.0106 0.0060 'International Tables Vol C Tables 4.2.6.8 and 6.1.1.4'
P P 0.1023 0.0942 'International Tables Vol C Tables 4.2.6.8 and 6.1.1.4'

loop_
_geom_angle_atom_site_label_1
_geom_angle_atom_site_label_2
_geom_angle_atom_site_label_3
_geom_angle
C2 C1 C14 119.0(4)
C2 C1 C17 121.5(4)
C14 C1 C17 119.5(4)
C1 C2 C3 121.8(4)
C1 C2 H2 119.1
C3 C2 H2 119.1
C4 C3 C2 121.0(4)
C4 C3 H3 119.5
C2 C3 H3 119.5
C3 C4 C5 123.2(5)
C3 C4 C15 118.3(4)
C5 C4 C15 118.5(4)
C6 C5 C4 122.4(4)
C6 C5 H5 118.8
C4 C5 H5 118.8
C5 C6 C7 120.5(4)
C5 C6 H6 119.8
C7 C6 H6 119.8
C8 C7 C16 118.7(5)
C8 C7 C6 122.2(5)
C16 C7 C6 119.1(5)
C7 C8 C9 121.9(5)
C7 C8 H8 119.1
C9 C8 H8 119.1
C8 C9 C10 119.9(5)
C8 C9 H9 120.0
C10 C9 H9 120.0
C9 C10 C11 120.3(5)
C9 C10 H10 119.9
C11 C10 H10 119.9
C10 C11 C16 119.0(4)
C10 C11 C12 122.7(4)
C16 C11 C12 118.3(4)
C13 C12 C11 121.6(4)
C13 C12 H12 119.2
C11 C12 H12 119.2
C12 C13 C14 121.9(4)
C12 C13 H13 119.1
C14 C13 H13 119.1
C15 C14 C1 119.8(4)
C15 C14 C13 117.9(4)
C1 C14 C13 122.3(4)
C14 C15 C4 120.0(4)
C14 C15 C16 120.5(4)
C4 C15 C16 119.5(4)
C7 C16 C11 120.2(4)
C7 C16 C15 119.9(4)
C11 C16 C15 119.8(4)
C1 C17 C18 117.1(3)
C1 C17 H17A 108.0
C18 C17 H17A 108.0
C1 C17 H17B 108.0
C18 C17 H17B 108.0
H17A C17 H17B 107.3
O1 C20 C19 107.6(3)
O1 C20 H20A 110.2
C19 C20 H20A 110.2
O1 C20 H20B 110.2
C19 C20 H20B 110.2
H20A C20 H20B 108.5
C19 C18 C17 110.8(3)
C19 C18 H18A 109.5
C17 C18 H18A 109.5
C19 C18 H18B 109.5
C17 C18 H18B 109.5
H18A C18 H18B 108.1
C20 C19 C18 114.3(4)
C20 C19 H19A 108.7
C18 C19 H19A 108.7
C20 C19 H19B 108.7
C18 C19 H19B 108.7
H19A C19 H19B 107.6
O1 C21 C22 125.1(4)
O1 C21 C26 113.8(4)
C22 C21 C26 121.0(4)
C23 C22 C21 120.0(4)
C23 C22 H22 120.0
C21 C22 H22 120.0
C22 C23 C24 120.7(4)
C22 C23 H23 119.7
C24 C23 H23 119.7
C25 C24 C23 118.9(4)
C25 C24 H24 120.5
C23 C24 H24 120.5
C24 C25 C26 123.0(4)
C24 C25 H25 118.5
C26 C25 H25 118.5
C25 C26 C21 116.3(4)
C25 C26 P1 125.6(3)
C21 C26 P1 117.8(3)
C32 C27 C28 117.6(4)
C32 C27 P1 125.2(3)
C28 C27 P1 117.1(3)
C29 C28 C27 121.4(4)
C29 C28 H28 119.3
C27 C28 H28 119.3
C30 C29 C28 119.9(4)
C30 C29 H29 120.0
C28 C29 H29 120.0
C31 C30 C29 119.8(4)
C31 C30 H30 120.1
C29 C30 H30 120.1
C30 C31 C32 120.7(4)
C30 C31 H31 119.6
C32 C31 H31 119.6
C31 C32 C27 120.5(4)
C31 C32 H32 119.8
C27 C32 H32 119.8
C38 C33 C34 117.9(4)
C38 C33 P1 118.0(3)
C34 C33 P1 124.1(3)
C35 C34 C33 121.4(4)
C35 C34 H34 119.3
C33 C34 H34 119.3
C36 C35 C34 119.4(4)
C36 C35 H35 120.3
C34 C35 H35 120.3
C37 C36 C35 120.2(4)
C37 C36 H36 119.9
C35 C36 H36 119.9
C36 C37 C38 119.9(4)
C36 C37 H37 120.0
C38 C37 H37 120.0
C37 C38 C33 121.2(4)
C37 C38 H38 119.4
C33 C38 H38 119.4
C21 O1 C20 116.9(3)
C33 P1 C27 102.06(18)
C33 P1 C26 102.45(17)
C27 P1 C26 100.64(18)

loop_
_geom_bond_atom_site_label_1
_geom_bond_atom_site_label_2
_geom_bond_distance
C1 C2 1.369(5)
C1 C14 1.414(5)
C1 C17 1.524(5)
C2 C3 1.390(6)
C2 H2 0.9500
C3 C4 1.385(5)
C3 H3 0.9500
C4 C5 1.418(6)
C4 C15 1.424(5)
C5 C6 1.346(5)
C5 H5 0.9500
C6 C7 1.440(6)
C6 H6 0.9500
C7 C8 1.376(6)
C7 C16 1.405(6)
C8 C9 1.380(6)
C8 H8 0.9500
C9 C10 1.390(6)
C9 H9 0.9500
C10 C11 1.392(5)
C10 H10 0.9500
C11 C16 1.417(5)
C11 C12 1.427(5)
C12 C13 1.351(5)
C12 H12 0.9500
C13 C14 1.430(5)
C13 H13 0.9500
C14 C15 1.413(5)
C15 C16 1.433(5)
C17 C18 1.529(5)
C17 H17A 0.9900
C17 H17B 0.9900
C20 O1 1.450(4)
C20 C19 1.501(5)
C20 H20A 0.9900
C20 H20B 0.9900
C18 C19 1.515(5)
C18 H18A 0.9900
C18 H18B 0.9900
C19 H19A 0.9900
C19 H19B 0.9900
C21 O1 1.364(4)
C21 C22 1.384(5)
C21 C26 1.418(5)
C22 C23 1.372(5)
C22 H22 0.9500
C23 C24 1.380(6)
C23 H23 0.9500
C24 C25 1.379(5)
C24 H24 0.9500
C25 C26 1.388(5)
C25 H25 0.9500
C26 P1 1.831(4)
C27 C32 1.393(5)
C27 C28 1.402(5)
C27 P1 1.825(4)
C28 C29 1.380(5)
C28 H28 0.9500
C29 C30 1.376(6)
C29 H29 0.9500
C30 C31 1.375(6)
C30 H30 0.9500
C31 C32 1.390(5)
C31 H31 0.9500
C32 H32 0.9500
C33 C38 1.384(5)
C33 C34 1.389(5)
C33 P1 1.824(4)
C34 C35 1.385(5)
C34 H34 0.9500
C35 C36 1.380(5)
C35 H35 0.9500
C36 C37 1.374(5)
C36 H36 0.9500
C37 C38 1.383(5)
C37 H37 0.9500
C38 H38 0.9500

loop_
_geom_torsion_atom_site_label_1
_geom_torsion_atom_site_label_2
_geom_torsion_atom_site_label_3
_geom_torsion_atom_site_label_4
_geom_torsion
C14 C1 C2 C3 2.0(6)
C17 C1 C2 C3 -175.5(4)
C1 C2 C3 C4 -1.1(6)
C2 C3 C4 C5 178.6(4)
C2 C3 C4 C15 -1.1(6)
C3 C4 C5 C6 179.0(4)
C15 C4 C5 C6 -1.3(6)
C4 C5 C6 C7 -0.4(6)
C5 C6 C7 C8 -179.2(4)
C5 C6 C7 C16 1.7(6)
C16 C7 C8 C9 0.4(6)
C6 C7 C8 C9 -178.7(4)
C7 C8 C9 C10 0.6(6)
C8 C9 C10 C11 -0.4(6)
C9 C10 C11 C16 -0.6(5)
C9 C10 C11 C12 178.4(4)
C10 C11 C12 C13 179.7(3)
C16 C11 C12 C13 -1.3(5)
C11 C12 C13 C14 -0.3(5)
C2 C1 C14 C15 -0.8(5)
C17 C1 C14 C15 176.8(3)
C2 C1 C14 C13 -179.8(3)
C17 C1 C14 C13 -2.2(5)
C12 C13 C14 C15 1.6(5)
C12 C13 C14 C1 -179.3(3)
C1 C14 C15 C4 -1.4(5)
C13 C14 C15 C4 177.7(3)
C1 C14 C15 C16 179.6(3)
C13 C14 C15 C16 -1.3(5)
C3 C4 C15 C14 2.3(5)
C5 C4 C15 C14 -177.4(3)
C3 C4 C15 C16 -178.7(3)
C5 C4 C15 C16 1.6(5)
C8 C7 C16 C11 -1.5(5)
C6 C7 C16 C11 177.6(3)
C8 C7 C16 C15 179.5(3)
C6 C7 C16 C15 -1.4(5)
C10 C11 C16 C7 1.6(5)
C12 C11 C16 C7 -177.4(3)
C10 C11 C16 C15 -179.4(3)
C12 C11 C16 C15 1.6(5)
C14 C15 C16 C7 178.7(3)
C4 C15 C16 C7 -0.3(5)
C14 C15 C16 C11 -0.3(5)
C4 C15 C16 C11 -179.3(3)
C2 C1 C17 C18 0.3(5)
C14 C1 C17 C18 -177.2(3)
C1 C17 C18 C19 175.0(3)
O1 C20 C19 C18 -70.8(4)
C17 C18 C19 C20 -178.3(3)
O1 C21 C22 C23 -177.8(4)
C26 C21 C22 C23 2.0(6)
C21 C22 C23 C24 -1.1(6)
C22 C23 C24 C25 -0.4(6)
C23 C24 C25 C26 0.9(6)
C24 C25 C26 C21 0.0(5)
C24 C25 C26 P1 -174.9(3)
O1 C21 C26 C25 178.4(3)
C22 C21 C26 C25 -1.5(5)
O1 C21 C26 P1 -6.4(4)
C22 C21 C26 P1 173.8(3)
C32 C27 C28 C29 3.1(6)
P1 C27 C28 C29 -178.5(3)
C27 C28 C29 C30 -2.7(6)
C28 C29 C30 C31 0.8(6)
C29 C30 C31 C32 0.7(7)
C30 C31 C32 C27 -0.2(6)
C28 C27 C32 C31 -1.6(6)
P1 C27 C32 C31 -179.8(3)
C38 C33 C34 C35 -0.1(6)
P1 C33 C34 C35 -179.4(3)
C33 C34 C35 C36 -0.8(6)
C34 C35 C36 C37 0.6(7)
C35 C36 C37 C38 0.5(7)
C36 C37 C38 C33 -1.4(6)
C34 C33 C38 C37 1.2(6)
P1 C33 C38 C37 -179.4(3)
C22 C21 O1 C20 2.4(5)
C26 C21 O1 C20 -177.4(3)
C19 C20 O1 C21 172.7(3)
C38 C33 P1 C27 96.9(3)
C34 C33 P1 C27 -83.8(4)
C38 C33 P1 C26 -159.2(3)
C34 C33 P1 C26 20.1(4)
C32 C27 P1 C33 1.8(4)
C28 C27 P1 C33 -176.4(3)
C32 C27 P1 C26 -103.6(3)
C28 C27 P1 C26 78.2(3)
C25 C26 P1 C33 -112.4(3)
C21 C26 P1 C33 72.8(3)
C25 C26 P1 C27 -7.4(4)
C21 C26 P1 C27 177.9(3)
